data_1564225
loop_
_publ_author_name
'Nagai, Akira'
'Nishimura, Ryo'
'Hattori, Yohei'
'Hatano, Eri'
'Fujimoto, Ayako'
'Morimoto, Masakazu'
'Yasuda, Nobuhiro'
'Kamada, Kenji'
'Sotome, Hikaru'
'Miyasaka, Hiroshi'
'Yokojima, Satoshi'
'Nakamura, Shinichiro'
'Uchida, Kingo'

_publ_section_title
;
 Molecular crystalline capsules that release their contents by light
;
_journal_name_full 'Chemical Science'
_journal_paper_doi 10.1039/D1SC03394H
_journal_year 2021
_chemical_formula_sum 'C33 H34 F6 S2 Si2'
_chemical_formula_weight 664.90
_chemical_melting_point 452.8(6)
_chemical_name_systematic 1,2-Bis(2-methyl-5-(phenyl-3-trimethylsilyl)thien-3-yl)perfluorocyclopentene
_chemical_properties_physical Photo-sensitive
_space_group_crystal_system orthorhombic
_space_group_IT_number 60
_space_group_name_Hall '-P 2n 2ab'
_space_group_name_H-M_alt 'P b c n'
_atom_sites_solution_hydrogens geom
_audit_creation_method SHELXL-2014/7
_audit_update_record
;
2020-02-12 deposited with the CCDC.	2021-07-21 downloaded from the CCDC.
;
_cell_angle_alpha 90
_cell_angle_beta 90
_cell_angle_gamma 90
_cell_formula_units_Z 8
_cell_length_a 18.2294(8)
_cell_length_b 10.9740(5)
_cell_length_c 33.6809(15)
_cell_measurement_reflns_used 97421
_cell_measurement_temperature 173(2)
_cell_measurement_theta_max 15.617
_cell_measurement_theta_min 0.960
_cell_volume 6737.8(5)
_computing_structure_refinement 'SHELXL-2014/7 (Sheldrick, 2014)'
_diffrn_ambient_temperature 173(2)
_diffrn_detector_area_resol_mean 5.814
_diffrn_measured_fraction_theta_full 1.000
_diffrn_measured_fraction_theta_max 1.000
_diffrn_measurement_device_type 'PILATUS3 X CdTe 1M'
_diffrn_measurement_method \w
_diffrn_radiation_monochromator Si_311
_diffrn_radiation_type synchrotron
_diffrn_radiation_wavelength 0.4146
_diffrn_reflns_av_R_equivalents 0.0595
_diffrn_reflns_av_unetI/netI 0.0289
_diffrn_reflns_Laue_measured_fraction_full 1.000
_diffrn_reflns_Laue_measured_fraction_max 1.000
_diffrn_reflns_limit_h_max 23
_diffrn_reflns_limit_h_min -23
_diffrn_reflns_limit_k_max 14
_diffrn_reflns_limit_k_min -14
_diffrn_reflns_limit_l_max 43
_diffrn_reflns_limit_l_min -43
_diffrn_reflns_number 97421
_diffrn_reflns_point_group_measured_fraction_full 1.000
_diffrn_reflns_point_group_measured_fraction_max 1.000
_diffrn_reflns_theta_full 14.404
_diffrn_reflns_theta_max 15.617
_diffrn_reflns_theta_min 0.960
_diffrn_source 'SPring-8 BL02B1'
_exptl_absorpt_coefficient_mu 0.076
_exptl_crystal_colour black
_exptl_crystal_density_diffrn 1.311
_exptl_crystal_description 'hollow crystal'
_exptl_crystal_F_000 2768
_exptl_crystal_recrystallization_method 'Re-crystallisation from solvent: hexane'
_exptl_crystal_size_max 0.442
_exptl_crystal_size_mid 0.186
_exptl_crystal_size_min 0.037
_refine_diff_density_max 0.548
_refine_diff_density_min -0.369
_refine_diff_density_rms 0.047
_refine_ls_extinction_method none
_refine_ls_goodness_of_fit_ref 0.990
_refine_ls_hydrogen_treatment constr
_refine_ls_matrix_type full
_refine_ls_number_parameters 451
_refine_ls_number_reflns 7734
_refine_ls_number_restraints 0
_refine_ls_restrained_S_all 0.990
_refine_ls_R_factor_all 0.0481
_refine_ls_R_factor_gt 0.0376
_refine_ls_shift/su_max 0.001
_refine_ls_shift/su_mean 0.000
_refine_ls_structure_factor_coef Fsqd
_refine_ls_weighting_details 'w=1/[\s^2^(Fo^2^)+(0.0755P)^2^] where P=(Fo^2^+2Fc^2^)/3'
_refine_ls_weighting_scheme calc
_refine_ls_wR_factor_gt 0.1087
_refine_ls_wR_factor_ref 0.1134
_reflns_Friedel_coverage 0.000
_reflns_number_gt 6101
_reflns_number_total 7734
_reflns_threshold_expression 'I > 2\s(I)'
_cod_data_source_file d1sc03394h12.cif
_cod_data_source_block m_trimethyl_BPEA_11_UV1
_cod_depositor_comments
;
The following automatic conversions were performed:

data item '_chemical_melting_point' value '452.2-453.3' was changed
to '452.8(6)' -- the average value was taken and precision was
estimated.

Automatic conversion script
Id: cif_fix_values 7556 2019-12-06 15:28:31Z antanas 
;
_cod_original_cell_volume 6737.9(5)
_cod_database_code 1564225
_shelx_shelxl_version_number 2014/7
_shelx_space_group_comment
;
The symmetry employed for this shelxl refinement is uniquely defined
by the following loop, which should always be used as a source of
symmetry information in preference to the above space-group names.
They are only intended as comments.
;
_shelx_estimated_absorpt_t_min 0.967
_shelx_estimated_absorpt_t_max 0.997

loop_
_space_group_symop_operation_xyz
'x, y, z'
'-x+1/2, -y+1/2, z+1/2'
'-x, y, -z+1/2'
'x+1/2, -y+1/2, -z'
'-x, -y, -z'
'x-1/2, y-1/2, -z-1/2'
'x, -y, z-1/2'
'-x-1/2, y-1/2, z'

loop_
_atom_site_label
_atom_site_type_symbol
_atom_site_fract_x
_atom_site_fract_y
_atom_site_fract_z
_atom_site_U_iso_or_equiv
_atom_site_adp_type
_atom_site_occupancy
_atom_site_site_symmetry_order
_atom_site_calc_flag
_atom_site_refinement_flags_posn
_atom_site_refinement_flags_adp
_atom_site_refinement_flags_occupancy
_atom_site_disorder_assembly
_atom_site_disorder_group
C1 C 0.18973(9) 0.60072(14) -0.03454(5) 0.0419(4) Uani 1 1 d . . . . .
H1A H 0.2242 0.6150 -0.0127 0.063 Uiso 1 1 calc R U . . .
H1B H 0.2126 0.5475 -0.0543 0.063 Uiso 1 1 calc R U . . .
H1C H 0.1453 0.5617 -0.0242 0.063 Uiso 1 1 calc R U . . .
C2 C 0.17010(8) 0.71927(13) -0.05337(4) 0.0321(3) Uani 1 1 d . . . . .
C3 C 0.10924(7) 0.79228(13) -0.04835(4) 0.0286(3) Uani 1 1 d . . . . .
C4 C 0.11018(8) 0.89623(13) -0.07383(4) 0.0307(3) Uani 1 1 d . . . . .
H4 H 0.0719 0.9549 -0.0745 0.037 Uiso 1 1 calc R U . . .
C5 C 0.17114(7) 0.90337(13) -0.09710(4) 0.0310(3) Uani 1 1 d . . . . .
C6 C 0.19011(7) 0.99690(13) -0.12665(4) 0.0321(3) Uani 1 1 d . . . . .
C7 C 0.13940(8) 1.08624(15) -0.13728(5) 0.0390(3) Uani 1 1 d . . . . .
H7 H 0.0923 1.0869 -0.1252 0.047 Uiso 1 1 calc R U . . .
C8 C 0.15698(9) 1.17385(17) -0.16515(5) 0.0458(4) Uani 1 1 d . . . . .
H8 H 0.1218 1.2340 -0.1722 0.055 Uiso 1 1 calc R U . . .
C9 C 0.22580(9) 1.17454(17) -0.18290(5) 0.0449(4) Uani 1 1 d . . . . .
H9 H 0.2371 1.2350 -0.2021 0.054 Uiso 1 1 calc R U . . .
C10 C 0.27841(8) 1.08797(16) -0.17287(5) 0.0398(3) Uani 1 1 d . . . . .
C11 C 0.25915(8) 0.99989(15) -0.14470(5) 0.0365(3) Uani 1 1 d . . . . .
H11 H 0.2943 0.9399 -0.1376 0.044 Uiso 1 1 calc R U . . .
C12 C 0.37986(13) 0.9731(2) -0.23426(7) 0.0794(7) Uani 1 1 d . . . . .
H12A H 0.4285 0.9772 -0.2466 0.119 Uiso 1 1 calc R U . . .
H12B H 0.3421 0.9873 -0.2545 0.119 Uiso 1 1 calc R U . . .
H12C H 0.3727 0.8923 -0.2224 0.119 Uiso 1 1 calc R U . . .
C13 C 0.38788(14) 1.2451(2) -0.21770(9) 0.0869(8) Uani 1 1 d . . . . .
H13A H 0.3799 1.3084 -0.1977 0.130 Uiso 1 1 calc R U . . .
H13B H 0.3535 1.2567 -0.2397 0.130 Uiso 1 1 calc R U . . .
H13C H 0.4383 1.2504 -0.2277 0.130 Uiso 1 1 calc R U . . .
C14 C 0.44047(12) 1.0616(4) -0.15508(9) 0.1228(14) Uani 1 1 d . . . . .
H14A H 0.4413 1.1305 -0.1366 0.184 Uiso 1 1 calc R U . . .
H14B H 0.4892 1.0510 -0.1668 0.184 Uiso 1 1 calc R U . . .
H14C H 0.4267 0.9873 -0.1408 0.184 Uiso 1 1 calc R U . . .
C15 C 0.18961(9) 0.90401(14) 0.02697(5) 0.0400(3) Uani 1 1 d . . . . .
H15A H 0.2201 0.8896 0.0035 0.060 Uiso 1 1 calc R U . . .
H15B H 0.2156 0.9582 0.0453 0.060 Uiso 1 1 calc R U . . .
H15C H 0.1433 0.9420 0.0189 0.060 Uiso 1 1 calc R U . . .
C16 C 0.17412(7) 0.78561(12) 0.04707(4) 0.0302(3) Uani 1 1 d . . . . .
C17 C 0.11475(7) 0.70824(12) 0.04366(4) 0.0277(3) Uani 1 1 d . . . . .
C18 C 0.11985(7) 0.60633(12) 0.06989(4) 0.0286(3) Uani 1 1 d . . . . .
H18 H 0.0832 0.5449 0.0716 0.034 Uiso 1 1 calc R U . . .
C19 C 0.18218(7) 0.60544(12) 0.09226(4) 0.0279(3) Uani 1 1 d . . . . .
C20 C 0.20445(7) 0.51750(12) 0.12282(4) 0.0282(3) Uani 1 1 d . . . . .
C21 C 0.15309(8) 0.43831(14) 0.13927(4) 0.0348(3) Uani 1 1 d . . . . .
H21 H 0.1035 0.4413 0.1307 0.042 Uiso 1 1 calc R U . . .
C22 C 0.17386(8) 0.35545(16) 0.16803(5) 0.0410(4) Uani 1 1 d . . . . .
H22 H 0.1384 0.3019 0.1791 0.049 Uiso 1 1 calc R U . . .
C23 C 0.24615(8) 0.34983(15) 0.18084(5) 0.0393(3) Uani 1 1 d . . . . .
H23 H 0.2597 0.2920 0.2005 0.047 Uiso 1 1 calc R U . . .
C24 C 0.29944(8) 0.42807(13) 0.16521(4) 0.0331(3) Uani 1 1 d . . . . .
C25 C 0.27688(7) 0.51108(13) 0.13636(4) 0.0309(3) Uani 1 1 d . . . . .
H25 H 0.3121 0.5654 0.1255 0.037 Uiso 1 1 calc R U . . .
C26 C 0.43588(12) 0.2695(2) 0.16652(11) 0.0928(10) Uani 1 1 d . . . . .
H26A H 0.4844 0.2588 0.1785 0.139 Uiso 1 1 calc R U . . .
H26B H 0.4404 0.2680 0.1375 0.139 Uiso 1 1 calc R U . . .
H26C H 0.4035 0.2034 0.1751 0.139 Uiso 1 1 calc R U . . .
C27 C 0.45207(11) 0.5426(2) 0.16178(10) 0.0948(10) Uani 1 1 d . . . . .
H27A H 0.4330 0.6204 0.1717 0.142 Uiso 1 1 calc R U . . .
H27B H 0.4491 0.5415 0.1327 0.142 Uiso 1 1 calc R U . . .
H27C H 0.5033 0.5332 0.1700 0.142 Uiso 1 1 calc R U . . .
C28 C 0.39708(15) 0.4249(4) 0.23707(8) 0.1368(17) Uani 1 1 d . . . . .
H28A H 0.4476 0.4203 0.2469 0.205 Uiso 1 1 calc R U . . .
H28B H 0.3686 0.3568 0.2479 0.205 Uiso 1 1 calc R U . . .
H28C H 0.3750 0.5021 0.2455 0.205 Uiso 1 1 calc R U . . .
C29 C 0.04928(7) 0.76717(12) -0.02052(4) 0.0286(3) Uani 1 1 d . . . . .
C30 C -0.02861(8) 0.78349(17) -0.03404(5) 0.0429(4) Uani 1 1 d . . . . .
C31 C -0.07659(8) 0.74468(14) 0.00058(5) 0.0396(4) Uani 1 1 d . . . . .
C32 C -0.02385(8) 0.70382(18) 0.03290(5) 0.0464(4) Uani 1 1 d . . . . .
C33 C 0.05188(7) 0.72785(12) 0.01747(4) 0.0284(3) Uani 1 1 d . . . . .
F1A F -0.04338(17) 0.7552(6) -0.06957(9) 0.0567(12) Uani 0.451(7) 1 d . . P A 1
F2A F -0.0385(2) 0.9206(4) -0.03440(19) 0.0570(12) Uani 0.451(7) 1 d . . P A 1
F3A F -0.1027(3) 0.6344(4) -0.01453(10) 0.0571(12) Uani 0.451(7) 1 d . . P A 1
F4A F -0.1338(2) 0.8104(5) 0.00770(13) 0.0575(12) Uani 0.451(7) 1 d . . P A 1
F5A F -0.03830(16) 0.6129(5) 0.05153(15) 0.0567(14) Uani 0.451(7) 1 d . . P A 1
F6A F -0.03655(15) 0.8067(6) 0.06197(12) 0.0601(13) Uani 0.451(7) 1 d . . P A 1
F1B F -0.04410(14) 0.6875(4) -0.06281(11) 0.0553(9) Uani 0.549(7) 1 d . . P A 2
F2B F -0.04789(17) 0.8811(4) -0.05082(11) 0.0511(9) Uani 0.549(7) 1 d . . P A 2
F3B F -0.13540(18) 0.6784(4) -0.00508(11) 0.0625(11) Uani 0.549(7) 1 d . . P A 2
F4B F -0.1026(3) 0.8537(3) 0.01729(9) 0.0586(9) Uani 0.549(7) 1 d . . P A 2
F5B F -0.03289(15) 0.5674(3) 0.03226(15) 0.0545(9) Uani 0.549(7) 1 d . . P A 2
F6B F -0.03744(12) 0.7284(5) 0.06941(6) 0.0562(11) Uani 0.549(7) 1 d . . P A 2
S1 S 0.22774(2) 0.78017(4) -0.08839(2) 0.03659(10) Uani 1 1 d . . . . .
S2 S 0.23516(2) 0.73139(3) 0.08158(2) 0.03231(10) Uani 1 1 d . . . . .
Si1 Si 0.37266(3) 1.09165(6) -0.19489(2) 0.05902(17) Uani 1 1 d . . . . .
Si2 Si 0.39716(2) 0.41664(4) 0.18221(2) 0.03899(12) Uani 1 1 d . . . . .

loop_
_atom_site_aniso_label
_atom_site_aniso_U_11
_atom_site_aniso_U_22
_atom_site_aniso_U_33
_atom_site_aniso_U_23
_atom_site_aniso_U_13
_atom_site_aniso_U_12
C1 0.0470(8) 0.0313(8) 0.0476(9) 0.0090(6) 0.0117(7) 0.0102(6)
C2 0.0324(7) 0.0295(7) 0.0344(7) 0.0018(5) 0.0039(5) 0.0019(5)
C3 0.0289(6) 0.0277(7) 0.0294(7) 0.0019(5) -0.0006(5) 0.0002(5)
C4 0.0293(6) 0.0315(7) 0.0313(7) 0.0042(5) -0.0004(5) 0.0016(5)
C5 0.0306(6) 0.0300(7) 0.0325(7) 0.0024(5) -0.0004(5) -0.0010(5)
C6 0.0328(7) 0.0326(7) 0.0310(7) 0.0024(5) -0.0003(5) -0.0055(5)
C7 0.0304(7) 0.0461(9) 0.0403(8) 0.0094(6) -0.0016(6) -0.0035(6)
C8 0.0372(8) 0.0527(10) 0.0473(9) 0.0180(8) -0.0059(7) -0.0007(7)
C9 0.0422(8) 0.0547(11) 0.0379(8) 0.0167(7) -0.0037(6) -0.0102(7)
C10 0.0378(7) 0.0480(9) 0.0337(7) 0.0041(6) 0.0014(6) -0.0093(7)
C11 0.0338(7) 0.0383(8) 0.0374(8) 0.0022(6) 0.0023(6) -0.0019(6)
C12 0.0794(14) 0.0841(17) 0.0745(15) 0.0189(13) 0.0353(12) 0.0178(13)
C13 0.0744(15) 0.093(2) 0.0929(19) 0.0148(14) 0.0259(14) -0.0341(14)
C14 0.0376(11) 0.240(4) 0.091(2) 0.032(2) -0.0080(12) -0.0142(17)
C15 0.0462(8) 0.0290(8) 0.0449(9) 0.0061(6) -0.0103(7) -0.0069(6)
C16 0.0309(6) 0.0269(7) 0.0329(7) 0.0012(5) -0.0017(5) -0.0003(5)
C17 0.0279(6) 0.0261(7) 0.0292(6) 0.0011(5) 0.0012(5) 0.0014(5)
C18 0.0278(6) 0.0278(7) 0.0303(7) 0.0023(5) 0.0006(5) -0.0003(5)
C19 0.0275(6) 0.0253(7) 0.0310(7) 0.0008(5) 0.0027(5) 0.0007(5)
C20 0.0290(6) 0.0267(7) 0.0290(6) -0.0002(5) 0.0006(5) 0.0029(5)
C21 0.0277(6) 0.0412(8) 0.0354(7) 0.0057(6) 0.0015(5) -0.0005(6)
C22 0.0367(8) 0.0460(9) 0.0403(8) 0.0126(7) 0.0033(6) -0.0049(7)
C23 0.0405(8) 0.0427(9) 0.0347(8) 0.0108(6) -0.0022(6) 0.0005(7)
C24 0.0327(7) 0.0355(8) 0.0312(7) 0.0016(5) -0.0024(5) 0.0027(6)
C25 0.0294(6) 0.0300(7) 0.0334(7) 0.0018(5) 0.0001(5) -0.0005(5)
C26 0.0481(11) 0.0614(15) 0.169(3) -0.0282(16) -0.0215(15) 0.0126(10)
C27 0.0361(10) 0.0672(15) 0.181(3) 0.0402(17) -0.0089(14) -0.0026(10)
C28 0.0680(16) 0.291(6) 0.0517(15) -0.014(2) -0.0192(12) -0.009(2)
C29 0.0266(6) 0.0265(7) 0.0327(7) 0.0019(5) -0.0005(5) 0.0015(5)
C30 0.0304(7) 0.0606(11) 0.0377(8) 0.0120(7) -0.0012(6) 0.0059(7)
C31 0.0261(7) 0.0424(9) 0.0503(9) 0.0123(7) 0.0003(6) 0.0007(6)
C32 0.0289(7) 0.0721(13) 0.0381(8) 0.0144(8) 0.0028(6) 0.0000(7)
C33 0.0252(6) 0.0278(7) 0.0322(7) 0.0024(5) 0.0011(5) 0.0011(5)
F1A 0.0374(12) 0.095(4) 0.0375(14) 0.0076(17) -0.0080(10) -0.0053(17)
F2A 0.0359(15) 0.048(2) 0.088(3) 0.0312(19) 0.0081(18) 0.0133(14)
F3A 0.062(3) 0.0550(19) 0.0544(16) 0.0095(13) -0.0111(15) -0.0271(17)
F4A 0.0323(16) 0.074(3) 0.066(2) 0.0232(17) 0.0123(14) 0.0212(16)
F5A 0.0313(11) 0.071(3) 0.067(3) 0.043(2) -0.0005(14) -0.0084(15)
F6A 0.0428(13) 0.088(3) 0.0491(18) -0.025(2) 0.0105(11) 0.0090(16)
F1B 0.0443(11) 0.071(2) 0.0503(15) -0.0166(14) -0.0105(10) -0.0076(13)
F2B 0.0335(11) 0.060(2) 0.0595(19) 0.0352(15) -0.0017(12) 0.0085(12)
F3B 0.0337(13) 0.084(2) 0.0700(18) 0.0318(16) -0.0124(12) -0.0199(14)
F4B 0.059(2) 0.0588(17) 0.0577(14) 0.0116(12) 0.0129(13) 0.0285(14)
F5B 0.0363(10) 0.0424(15) 0.085(2) 0.0297(14) -0.0063(13) -0.0090(9)
F6B 0.0383(10) 0.094(3) 0.0366(11) 0.0073(13) 0.0087(8) 0.0084(13)
S1 0.03483(19) 0.0344(2) 0.0405(2) 0.00534(14) 0.01012(14) 0.00523(14)
S2 0.03046(18) 0.02936(19) 0.03711(19) 0.00298(14) -0.00650(13) -0.00360(13)
Si1 0.0385(3) 0.0836(4) 0.0549(3) 0.0160(3) 0.0119(2) -0.0090(2)
Si2 0.0331(2) 0.0448(3) 0.0391(2) 0.00219(18) -0.00820(16) 0.00238(17)

loop_
_atom_type_symbol
_atom_type_description
_atom_type_scat_dispersion_real
_atom_type_scat_dispersion_imag
_atom_type_scat_source
C C 0.0000 0.0005 'International Tables Vol C Tables 4.2.6.8 and 6.1.1.4'
H H 0.0000 0.0000 'International Tables Vol C Tables 4.2.6.8 and 6.1.1.4'
F F 0.0037 0.0032 'International Tables Vol C Tables 4.2.6.8 and 6.1.1.4'
Si Si 0.0273 0.0233 'International Tables Vol C Tables 4.2.6.8 and 6.1.1.4'
S S 0.0451 0.0414 'International Tables Vol C Tables 4.2.6.8 and 6.1.1.4'

loop_
_geom_angle_atom_site_label_1
_geom_angle_atom_site_label_2
_geom_angle_atom_site_label_3
_geom_angle
_geom_angle_site_symmetry_1
_geom_angle_site_symmetry_3
_geom_angle_publ_flag
C2 C1 H1A 109.5 . . ?
C2 C1 H1B 109.5 . . ?
H1A C1 H1B 109.5 . . ?
C2 C1 H1C 109.5 . . ?
H1A C1 H1C 109.5 . . ?
H1B C1 H1C 109.5 . . ?
C3 C2 C1 130.38(13) . . ?
C3 C2 S1 110.54(11) . . ?
C1 C2 S1 119.05(11) . . ?
C2 C3 C4 112.38(12) . . ?
C2 C3 C29 124.69(13) . . ?
C4 C3 C29 122.93(12) . . ?
C5 C4 C3 113.68(12) . . ?
C5 C4 H4 123.2 . . ?
C3 C4 H4 123.2 . . ?
C4 C5 C6 128.40(13) . . ?
C4 C5 S1 110.18(10) . . ?
C6 C5 S1 121.41(10) . . ?
C7 C6 C11 117.95(13) . . ?
C7 C6 C5 120.56(13) . . ?
C11 C6 C5 121.48(13) . . ?
C8 C7 C6 120.67(14) . . ?
C8 C7 H7 119.7 . . ?
C6 C7 H7 119.7 . . ?
C7 C8 C9 120.36(15) . . ?
C7 C8 H8 119.8 . . ?
C9 C8 H8 119.8 . . ?
C8 C9 C10 120.94(15) . . ?
C8 C9 H9 119.5 . . ?
C10 C9 H9 119.5 . . ?
C9 C10 C11 117.59(14) . . ?
C9 C10 Si1 121.45(12) . . ?
C11 C10 Si1 120.92(12) . . ?
C6 C11 C10 122.48(14) . . ?
C6 C11 H11 118.8 . . ?
C10 C11 H11 118.8 . . ?
Si1 C12 H12A 109.5 . . ?
Si1 C12 H12B 109.5 . . ?
H12A C12 H12B 109.5 . . ?
Si1 C12 H12C 109.5 . . ?
H12A C12 H12C 109.5 . . ?
H12B C12 H12C 109.5 . . ?
Si1 C13 H13A 109.5 . . ?
Si1 C13 H13B 109.5 . . ?
H13A C13 H13B 109.5 . . ?
Si1 C13 H13C 109.5 . . ?
H13A C13 H13C 109.5 . . ?
H13B C13 H13C 109.5 . . ?
Si1 C14 H14A 109.5 . . ?
Si1 C14 H14B 109.5 . . ?
H14A C14 H14B 109.5 . . ?
Si1 C14 H14C 109.5 . . ?
H14A C14 H14C 109.5 . . ?
H14B C14 H14C 109.5 . . ?
C16 C15 H15A 109.5 . . ?
C16 C15 H15B 109.5 . . ?
H15A C15 H15B 109.5 . . ?
C16 C15 H15C 109.5 . . ?
H15A C15 H15C 109.5 . . ?
H15B C15 H15C 109.5 . . ?
C17 C16 C15 130.26(13) . . ?
C17 C16 S2 110.59(10) . . ?
C15 C16 S2 119.13(10) . . ?
C16 C17 C18 112.28(12) . . ?
C16 C17 C33 125.04(12) . . ?
C18 C17 C33 122.65(12) . . ?
C19 C18 C17 113.68(12) . . ?
C19 C18 H18 123.2 . . ?
C17 C18 H18 123.2 . . ?
C18 C19 C20 128.50(12) . . ?
C18 C19 S2 110.23(10) . . ?
C20 C19 S2 121.23(10) . . ?
C21 C20 C25 118.26(12) . . ?
C21 C20 C19 120.22(12) . . ?
C25 C20 C19 121.52(12) . . ?
C22 C21 C20 120.37(13) . . ?
C22 C21 H21 119.8 . . ?
C20 C21 H21 119.8 . . ?
C21 C22 C23 120.49(14) . . ?
C21 C22 H22 119.8 . . ?
C23 C22 H22 119.8 . . ?
C22 C23 C24 120.99(14) . . ?
C22 C23 H23 119.5 . . ?
C24 C23 H23 119.5 . . ?
C25 C24 C23 117.28(13) . . ?
C25 C24 Si2 122.46(11) . . ?
C23 C24 Si2 120.24(11) . . ?
C24 C25 C20 122.60(13) . . ?
C24 C25 H25 118.7 . . ?
C20 C25 H25 118.7 . . ?
Si2 C26 H26A 109.5 . . ?
Si2 C26 H26B 109.5 . . ?
H26A C26 H26B 109.5 . . ?
Si2 C26 H26C 109.5 . . ?
H26A C26 H26C 109.5 . . ?
H26B C26 H26C 109.5 . . ?
Si2 C27 H27A 109.5 . . ?
Si2 C27 H27B 109.5 . . ?
H27A C27 H27B 109.5 . . ?
Si2 C27 H27C 109.5 . . ?
H27A C27 H27C 109.5 . . ?
H27B C27 H27C 109.5 . . ?
Si2 C28 H28A 109.5 . . ?
Si2 C28 H28B 109.5 . . ?
H28A C28 H28B 109.5 . . ?
Si2 C28 H28C 109.5 . . ?
H28A C28 H28C 109.5 . . ?
H28B C28 H28C 109.5 . . ?
C33 C29 C3 129.75(12) . . ?
C33 C29 C30 111.01(12) . . ?
C3 C29 C30 119.24(12) . . ?
F2B C30 F1B 105.2(2) . . ?
F2B C30 C29 120.0(2) . . ?
F1A C30 C29 117.3(2) . . ?
F1B C30 C29 107.36(17) . . ?
F1A C30 F2A 102.2(2) . . ?
C29 C30 F2A 103.5(2) . . ?
F2B C30 C31 115.0(2) . . ?
F1A C30 C31 122.3(2) . . ?
F1B C30 C31 101.3(2) . . ?
C29 C30 C31 106.15(12) . . ?
F2A C30 C31 102.5(2) . . ?
F4A C31 F3A 106.1(3) . . ?
F3B C31 F4B 104.8(2) . . ?
F4A C31 C30 116.83(19) . . ?
F3B C31 C30 121.0(2) . . ?
F3A C31 C30 99.2(2) . . ?
F4B C31 C30 105.25(18) . . ?
F4A C31 C32 122.9(3) . . ?
F3B C31 C32 117.26(17) . . ?
F3A C31 C32 102.7(2) . . ?
F4B C31 C32 100.2(2) . . ?
C30 C31 C32 105.57(12) . . ?
F5A C32 C33 121.8(2) . . ?
F6B C32 C33 118.25(18) . . ?
F6B C32 F5B 101.6(2) . . ?
C33 C32 F5B 105.71(18) . . ?
F5A C32 F6A 104.3(3) . . ?
C33 C32 F6A 103.54(19) . . ?
F5A C32 C31 118.5(2) . . ?
F6B C32 C31 120.15(19) . . ?
C33 C32 C31 106.39(12) . . ?
F5B C32 C31 102.33(18) . . ?
F6A C32 C31 98.4(2) . . ?
C29 C33 C17 130.23(12) . . ?
C29 C33 C32 110.64(12) . . ?
C17 C33 C32 119.13(12) . . ?
C2 S1 C5 93.21(7) . . ?
C16 S2 C19 93.22(6) . . ?
C14 Si1 C12 110.09(15) . . ?
C14 Si1 C13 111.01(15) . . ?
C12 Si1 C13 109.01(12) . . ?
C14 Si1 C10 108.77(10) . . ?
C12 Si1 C10 109.37(9) . . ?
C13 Si1 C10 108.55(10) . . ?
C26 Si2 C27 110.09(13) . . ?
C26 Si2 C28 109.30(17) . . ?
C27 Si2 C28 109.68(16) . . ?
C26 Si2 C24 109.60(9) . . ?
C27 Si2 C24 110.63(8) . . ?
C28 Si2 C24 107.50(10) . . ?

loop_
_geom_bond_atom_site_label_1
_geom_bond_atom_site_label_2
_geom_bond_distance
_geom_bond_site_symmetry_2
_geom_bond_publ_flag
C1 C2 1.491(2) . ?
C1 H1A 0.9800 . ?
C1 H1B 0.9800 . ?
C1 H1C 0.9800 . ?
C2 C3 1.3790(19) . ?
C2 S1 1.7152(14) . ?
C3 C4 1.4278(18) . ?
C3 C29 1.4660(19) . ?
C4 C5 1.3621(19) . ?
C4 H4 0.9500 . ?
C5 C6 1.4710(19) . ?
C5 S1 1.7258(14) . ?
C6 C7 1.394(2) . ?
C6 C11 1.3980(19) . ?
C7 C8 1.381(2) . ?
C7 H7 0.9500 . ?
C8 C9 1.390(2) . ?
C8 H8 0.9500 . ?
C9 C10 1.391(2) . ?
C9 H9 0.9500 . ?
C10 C11 1.399(2) . ?
C10 Si1 1.8718(16) . ?
C11 H11 0.9500 . ?
C12 Si1 1.862(3) . ?
C12 H12A 0.9800 . ?
C12 H12B 0.9800 . ?
C12 H12C 0.9800 . ?
C13 Si1 1.871(2) . ?
C13 H13A 0.9800 . ?
C13 H13B 0.9800 . ?
C13 H13C 0.9800 . ?
C14 Si1 1.853(3) . ?
C14 H14A 0.9800 . ?
C14 H14B 0.9800 . ?
C14 H14C 0.9800 . ?
C15 C16 1.4922(19) . ?
C15 H15A 0.9800 . ?
C15 H15B 0.9800 . ?
C15 H15C 0.9800 . ?
C16 C17 1.3804(19) . ?
C16 S2 1.7154(14) . ?
C17 C18 1.4282(18) . ?
C17 C33 1.4622(18) . ?
C18 C19 1.3635(18) . ?
C18 H18 0.9500 . ?
C19 C20 1.4681(18) . ?
C19 S2 1.7241(14) . ?
C20 C21 1.3923(19) . ?
C20 C25 1.3987(18) . ?
C21 C22 1.381(2) . ?
C21 H21 0.9500 . ?
C22 C23 1.388(2) . ?
C22 H22 0.9500 . ?
C23 C24 1.399(2) . ?
C23 H23 0.9500 . ?
C24 C25 1.3941(19) . ?
C24 Si2 1.8753(14) . ?
C25 H25 0.9500 . ?
C26 Si2 1.840(2) . ?
C26 H26A 0.9800 . ?
C26 H26B 0.9800 . ?
C26 H26C 0.9800 . ?
C27 Si2 1.840(2) . ?
C27 H27A 0.9800 . ?
C27 H27B 0.9800 . ?
C27 H27C 0.9800 . ?
C28 Si2 1.850(3) . ?
C28 H28A 0.9800 . ?
C28 H28B 0.9800 . ?
C28 H28C 0.9800 . ?
C29 C33 1.351(2) . ?
C29 C30 1.5020(19) . ?
C30 F2B 1.261(4) . ?
C30 F1A 1.265(4) . ?
C30 F1B 1.458(3) . ?
C30 F2A 1.516(5) . ?
C30 C31 1.519(2) . ?
C31 F4A 1.291(3) . ?
C31 F3B 1.310(3) . ?
C31 F3A 1.397(3) . ?
C31 F4B 1.405(3) . ?
C31 C32 1.520(2) . ?
C32 F5A 1.207(4) . ?
C32 F6B 1.283(3) . ?
C32 C33 1.4986(19) . ?
C32 F5B 1.506(4) . ?
C32 F6A 1.513(4) . ?

loop_
_geom_torsion_atom_site_label_1
_geom_torsion_atom_site_label_2
_geom_torsion_atom_site_label_3
_geom_torsion_atom_site_label_4
_geom_torsion
_geom_torsion_site_symmetry_1
_geom_torsion_site_symmetry_2
_geom_torsion_site_symmetry_3
_geom_torsion_site_symmetry_4
_geom_torsion_publ_flag
C1 C2 C3 C4 -176.98(15) . . . . ?
S1 C2 C3 C4 0.99(16) . . . . ?
C1 C2 C3 C29 2.4(3) . . . . ?
S1 C2 C3 C29 -179.66(11) . . . . ?
C2 C3 C4 C5 -1.28(18) . . . . ?
C29 C3 C4 C5 179.35(13) . . . . ?
C3 C4 C5 C6 179.74(13) . . . . ?
C3 C4 C5 S1 0.95(16) . . . . ?
C4 C5 C6 C7 -7.6(2) . . . . ?
S1 C5 C6 C7 171.02(12) . . . . ?
C4 C5 C6 C11 171.88(15) . . . . ?
S1 C5 C6 C11 -9.5(2) . . . . ?
C11 C6 C7 C8 0.7(2) . . . . ?
C5 C6 C7 C8 -179.72(15) . . . . ?
C6 C7 C8 C9 -0.3(3) . . . . ?
C7 C8 C9 C10 -0.4(3) . . . . ?
C8 C9 C10 C11 0.7(3) . . . . ?
C8 C9 C10 Si1 -177.35(14) . . . . ?
C7 C6 C11 C10 -0.5(2) . . . . ?
C5 C6 C11 C10 -179.99(14) . . . . ?
C9 C10 C11 C6 -0.2(2) . . . . ?
Si1 C10 C11 C6 177.79(12) . . . . ?
C15 C16 C17 C18 -177.04(15) . . . . ?
S2 C16 C17 C18 0.82(15) . . . . ?
C15 C16 C17 C33 1.0(2) . . . . ?
S2 C16 C17 C33 178.90(11) . . . . ?
C16 C17 C18 C19 -0.91(17) . . . . ?
C33 C17 C18 C19 -179.04(12) . . . . ?
C17 C18 C19 C20 178.12(13) . . . . ?
C17 C18 C19 S2 0.56(15) . . . . ?
C18 C19 C20 C21 -16.2(2) . . . . ?
S2 C19 C20 C21 161.11(11) . . . . ?
C18 C19 C20 C25 164.18(14) . . . . ?
S2 C19 C20 C25 -18.49(18) . . . . ?
C25 C20 C21 C22 -0.4(2) . . . . ?
C19 C20 C21 C22 -179.99(14) . . . . ?
C20 C21 C22 C23 -0.1(3) . . . . ?
C21 C22 C23 C24 0.4(3) . . . . ?
C22 C23 C24 C25 -0.1(2) . . . . ?
C22 C23 C24 Si2 -178.73(13) . . . . ?
C23 C24 C25 C20 -0.4(2) . . . . ?
Si2 C24 C25 C20 178.15(11) . . . . ?
C21 C20 C25 C24 0.7(2) . . . . ?
C19 C20 C25 C24 -179.72(13) . . . . ?
C2 C3 C29 C33 43.1(2) . . . . ?
C4 C3 C29 C33 -137.60(16) . . . . ?
C2 C3 C29 C30 -135.84(16) . . . . ?
C4 C3 C29 C30 43.4(2) . . . . ?
C33 C29 C30 F2B 130.6(3) . . . . ?
C3 C29 C30 F2B -50.2(3) . . . . ?
C33 C29 C30 F1A -142.8(4) . . . . ?
C3 C29 C30 F1A 36.4(4) . . . . ?
C33 C29 C30 F1B -109.6(2) . . . . ?
C3 C29 C30 F1B 69.6(3) . . . . ?
C33 C29 C30 F2A 105.7(3) . . . . ?
C3 C29 C30 F2A -75.2(3) . . . . ?
C33 C29 C30 C31 -1.83(18) . . . . ?
C3 C29 C30 C31 177.31(13) . . . . ?
F1A C30 C31 F4A -82.3(6) . . . . ?
C29 C30 C31 F4A 139.2(4) . . . . ?
F2A C30 C31 F4A 31.0(5) . . . . ?
F2B C30 C31 F3B 87.1(5) . . . . ?
F1B C30 C31 F3B -25.7(4) . . . . ?
C29 C30 C31 F3B -137.7(3) . . . . ?
F1A C30 C31 F3A 31.0(5) . . . . ?
C29 C30 C31 F3A -107.5(3) . . . . ?
F2A C30 C31 F3A 144.3(4) . . . . ?
F2B C30 C31 F4B -31.1(4) . . . . ?
F1B C30 C31 F4B -143.9(3) . . . . ?
C29 C30 C31 F4B 104.1(2) . . . . ?
F2B C30 C31 C32 -136.6(3) . . . . ?
F1A C30 C31 C32 137.1(4) . . . . ?
F1B C30 C31 C32 110.6(2) . . . . ?
C29 C30 C31 C32 -1.39(17) . . . . ?
F2A C30 C31 C32 -109.6(3) . . . . ?
F4A C31 C32 F5A 84.5(6) . . . . ?
F3A C31 C32 F5A -34.5(5) . . . . ?
C30 C31 C32 F5A -137.9(4) . . . . ?
F3B C31 C32 F6B -80.1(5) . . . . ?
F4B C31 C32 F6B 32.5(4) . . . . ?
C30 C31 C32 F6B 141.7(3) . . . . ?
F4A C31 C32 C33 -133.8(3) . . . . ?
F3B C31 C32 C33 142.0(3) . . . . ?
F3A C31 C32 C33 107.2(3) . . . . ?
F4B C31 C32 C33 -105.3(2) . . . . ?
C30 C31 C32 C33 3.80(18) . . . . ?
F3B C31 C32 F5B 31.3(4) . . . . ?
F4B C31 C32 F5B 144.0(3) . . . . ?
C30 C31 C32 F5B -106.9(2) . . . . ?
F4A C31 C32 F6A -26.9(5) . . . . ?
F3A C31 C32 F6A -145.9(4) . . . . ?
C30 C31 C32 F6A 110.7(2) . . . . ?
C3 C29 C33 C17 6.0(3) . . . . ?
C30 C29 C33 C17 -175.01(14) . . . . ?
C3 C29 C33 C32 -174.62(15) . . . . ?
C30 C29 C33 C32 4.41(19) . . . . ?
C16 C17 C33 C29 42.5(2) . . . . ?
C18 C17 C33 C29 -139.62(16) . . . . ?
C16 C17 C33 C32 -136.89(16) . . . . ?
C18 C17 C33 C32 41.0(2) . . . . ?
F5A C32 C33 C29 135.0(4) . . . . ?
F6B C32 C33 C29 -144.0(3) . . . . ?
F5B C32 C33 C29 103.1(2) . . . . ?
F6A C32 C33 C29 -108.4(3) . . . . ?
C31 C32 C33 C29 -5.18(19) . . . . ?
F5A C32 C33 C17 -45.5(4) . . . . ?
F6B C32 C33 C17 35.5(3) . . . . ?
F5B C32 C33 C17 -77.4(2) . . . . ?
F6A C32 C33 C17 71.1(3) . . . . ?
C31 C32 C33 C17 174.31(13) . . . . ?
C3 C2 S1 C5 -0.40(12) . . . . ?
C1 C2 S1 C5 177.83(13) . . . . ?
C4 C5 S1 C2 -0.32(12) . . . . ?
C6 C5 S1 C2 -179.21(12) . . . . ?
C17 C16 S2 C19 -0.44(11) . . . . ?
C15 C16 S2 C19 177.70(12) . . . . ?
C18 C19 S2 C16 -0.07(11) . . . . ?
C20 C19 S2 C16 -177.84(11) . . . . ?
C9 C10 Si1 C14 136.82(19) . . . . ?
C11 C10 Si1 C14 -41.1(2) . . . . ?
C9 C10 Si1 C12 -102.91(16) . . . . ?
C11 C10 Si1 C12 79.13(16) . . . . ?
C9 C10 Si1 C13 15.92(18) . . . . ?
C11 C10 Si1 C13 -162.03(16) . . . . ?
C25 C24 Si2 C26 -112.68(17) . . . . ?
C23 C24 Si2 C26 65.84(18) . . . . ?
C25 C24 Si2 C27 8.89(18) . . . . ?
C23 C24 Si2 C27 -172.59(16) . . . . ?
C25 C24 Si2 C28 128.63(19) . . . . ?
C23 C24 Si2 C28 -52.9(2) . . . . ?
